data_7205791
loop_
_publ_author_name
'Paton, Andrew S.'
'Lough, Alan J.'
'Bender, Timothy P.'

_publ_section_title
;
 A role for \p--Br interactions in the solid-state molecular packing of
 para-halo-phenoxy-boronsubphthalocyanines
;
_journal_issue 11
_journal_name_full CrystEngComm
_journal_page_first 3653
_journal_paper_doi 10.1039/c0ce00796j
_journal_volume 13
_journal_year 2011
_chemical_formula_moiety 'C30 H16 B Br N6 O'
_chemical_formula_sum 'C30 H16 B Br N6 O'
_chemical_formula_weight 567.21
_chemical_name_systematic
;
?
;
_space_group_IT_number 14
_symmetry_cell_setting monoclinic
_symmetry_space_group_name_Hall '-P 2yn'
_symmetry_space_group_name_H-M 'P 1 21/n 1'
_atom_sites_solution_hydrogens geom
_atom_sites_solution_primary direct
_atom_sites_solution_secondary difmap
_audit_creation_method SHELXL-97
_cell_angle_alpha 90.00
_cell_angle_beta 113.281(5)
_cell_angle_gamma 90.00
_cell_formula_units_Z 4
_cell_length_a 15.7312(12)
_cell_length_b 10.2246(9)
_cell_length_c 16.4141(13)
_cell_measurement_reflns_used 14248
_cell_measurement_temperature 150(1)
_cell_measurement_theta_max 27.5
_cell_measurement_theta_min 2.7
_cell_volume 2425.2(4)
_computing_cell_refinement 'Denzo-SMN (Otwinowski & Minor, 1997)'
_computing_data_collection 'Collect (Nonius B.V., 1997-2002)'
_computing_data_reduction Denzo-SMN
_computing_molecular_graphics 'PLATON (Spek, 2009)'
_computing_publication_material 'SHELXTL V6.1'
_computing_structure_refinement 'SHELXTL V6.1 (Sheldrick, 2008)'
_computing_structure_solution 'SIR-92 (Altomare et al., 1994)'
_diffrn_ambient_temperature 150(2)
_diffrn_detector_area_resol_mean 9
_diffrn_measured_fraction_theta_full 0.993
_diffrn_measured_fraction_theta_max 0.976
_diffrn_measurement_device_type 'Nonius KappaCCD'
_diffrn_measurement_method '\f scans and \w scans with \k offsets'
_diffrn_radiation_monochromator graphite
_diffrn_radiation_source 'fine-focus sealed tube'
_diffrn_radiation_type MoK\a
_diffrn_radiation_wavelength 0.71073
_diffrn_reflns_av_R_equivalents 0.0961
_diffrn_reflns_av_sigmaI/netI 0.1085
_diffrn_reflns_limit_h_max 19
_diffrn_reflns_limit_h_min -20
_diffrn_reflns_limit_k_max 13
_diffrn_reflns_limit_k_min -13
_diffrn_reflns_limit_l_max 21
_diffrn_reflns_limit_l_min -21
_diffrn_reflns_number 14248
_diffrn_reflns_theta_full 25.00
_diffrn_reflns_theta_max 27.51
_diffrn_reflns_theta_min 2.70
_exptl_absorpt_coefficient_mu 1.734
_exptl_absorpt_correction_T_max 0.990
_exptl_absorpt_correction_T_min 0.311
_exptl_absorpt_correction_type multi-scan
_exptl_absorpt_process_details
;
multi-scan from symmetry-related measurements
Sortav (Blessing 1995)
;
_exptl_crystal_colour red
_exptl_crystal_density_diffrn 1.553
_exptl_crystal_density_method 'not measured'
_exptl_crystal_description needle
_exptl_crystal_F_000 1144
_exptl_crystal_size_max 0.38
_exptl_crystal_size_mid 0.15
_exptl_crystal_size_min 0.04
_refine_diff_density_max 0.732
_refine_diff_density_min -1.060
_refine_diff_density_rms 0.080
_refine_ls_extinction_method none
_refine_ls_goodness_of_fit_ref 1.026
_refine_ls_hydrogen_treatment constr
_refine_ls_matrix_type full
_refine_ls_number_parameters 352
_refine_ls_number_reflns 5448
_refine_ls_number_restraints 0
_refine_ls_restrained_S_all 1.026
_refine_ls_R_factor_all 0.1368
_refine_ls_R_factor_gt 0.0638
_refine_ls_shift/su_max 0.000
_refine_ls_shift/su_mean 0.000
_refine_ls_structure_factor_coef Fsqd
_refine_ls_weighting_details 'calc w=1/[\s^2^(Fo^2^)+(0.0645P)^2^+0.8837P] where P=(Fo^2^+2Fc^2^)/3'
_refine_ls_weighting_scheme calc
_refine_ls_wR_factor_gt 0.1388
_refine_ls_wR_factor_ref 0.1690
_reflns_number_gt 2951
_reflns_number_total 5448
_reflns_threshold_expression I>2\s(I)
_cod_data_source_file c0ce00796j.txt
_cod_data_source_block aBrPhO-BsubPc
_cod_depositor_comments
;
The following automatic conversions were performed:
'_symmetry_cell_setting' value 'Monoclinic' changed to 'monoclinic'
according to '/home/saulius/struct/CIF-dictionaries/cif_core.dic'
dictionary named 'cif_core.dic' version 2.4.1 from 2010-06-29.

Automatic conversion script
Id: cif_fix_enum 1555 2011-01-17 13:19:09Z saulius 
;
_cod_original_cell_volume 2425.2(3)
_cod_original_sg_symbol_H-M 'P 21/n'
_cod_database_code 7205791

loop_
_symmetry_equiv_pos_as_xyz
'x, y, z'
'-x+1/2, y+1/2, -z+1/2'
'-x, -y, -z'
'x-1/2, -y-1/2, z-1/2'

loop_
_atom_site_label
_atom_site_type_symbol
_atom_site_fract_x
_atom_site_fract_y
_atom_site_fract_z
_atom_site_U_iso_or_equiv
_atom_site_adp_type
_atom_site_occupancy
_atom_site_symmetry_multiplicity
_atom_site_calc_flag
_atom_site_refinement_flags
_atom_site_disorder_assembly
_atom_site_disorder_group
Br1 Br -0.13969(4) 0.02039(5) 0.09895(4) 0.0636(2) Uani 1 1 d . . .
O1 O 0.1731(2) 0.0479(3) 0.4599(2) 0.0434(8) Uani 1 1 d . . .
N1 N 0.2374(2) 0.1880(3) 0.5891(2) 0.0327(8) Uani 1 1 d . . .
N2 N 0.3907(2) 0.1093(3) 0.6605(2) 0.0365(8) Uani 1 1 d . . .
N3 N 0.3278(2) 0.1562(3) 0.5051(2) 0.0341(8) Uani 1 1 d . . .
N4 N 0.3088(2) 0.3053(3) 0.3883(2) 0.0365(8) Uani 1 1 d . . .
N5 N 0.1939(2) 0.2885(3) 0.4486(2) 0.0325(8) Uani 1 1 d . . .
N6 N 0.1247(2) 0.3579(3) 0.5467(2) 0.0370(8) Uani 1 1 d . . .
C1 C 0.1796(3) 0.2736(4) 0.6069(3) 0.0352(10) Uani 1 1 d . . .
C2 C 0.2114(3) 0.2737(4) 0.7035(3) 0.0360(10) Uani 1 1 d . . .
C3 C 0.1813(3) 0.3430(4) 0.7605(3) 0.0428(11) Uani 1 1 d . . .
H3A H 0.1276 0.3963 0.7380 0.051 Uiso 1 1 calc R . .
C4 C 0.2323(4) 0.3315(4) 0.8508(3) 0.0490(13) Uani 1 1 d . . .
H4A H 0.2121 0.3765 0.8906 0.059 Uiso 1 1 calc R . .
C5 C 0.3124(4) 0.2560(4) 0.8852(3) 0.0521(13) Uani 1 1 d . . .
H5A H 0.3461 0.2513 0.9476 0.063 Uiso 1 1 calc R . .
C6 C 0.3438(3) 0.1871(4) 0.8288(3) 0.0461(12) Uani 1 1 d . . .
H6A H 0.3982 0.1351 0.8518 0.055 Uiso 1 1 calc R . .
C7 C 0.2927(3) 0.1973(4) 0.7385(3) 0.0364(10) Uani 1 1 d . . .
C8 C 0.3109(3) 0.1519(4) 0.6631(3) 0.0341(10) Uani 1 1 d . . .
C9 C 0.4000(3) 0.1207(4) 0.5828(3) 0.0360(10) Uani 1 1 d . . .
C10 C 0.4832(3) 0.1363(4) 0.5668(3) 0.0380(10) Uani 1 1 d . . .
C11 C 0.5760(3) 0.1145(4) 0.6227(3) 0.0452(12) Uani 1 1 d . . .
H11A H 0.5926 0.0762 0.6797 0.054 Uiso 1 1 calc R . .
C12 C 0.6425(3) 0.1510(5) 0.5915(3) 0.0512(13) Uani 1 1 d . . .
H12A H 0.7058 0.1345 0.6270 0.061 Uiso 1 1 calc R . .
C13 C 0.6190(4) 0.2108(5) 0.5101(4) 0.0520(13) Uani 1 1 d . . .
H13A H 0.6667 0.2358 0.4916 0.062 Uiso 1 1 calc R . .
C14 C 0.5270(3) 0.2356(4) 0.4542(3) 0.0450(12) Uani 1 1 d . . .
H14A H 0.5117 0.2781 0.3988 0.054 Uiso 1 1 calc R . .
C15 C 0.4582(3) 0.1957(4) 0.4826(3) 0.0381(10) Uani 1 1 d . . .
C16 C 0.3586(3) 0.2179(4) 0.4477(3) 0.0362(10) Uani 1 1 d . . .
C17 C 0.2297(3) 0.3466(4) 0.3937(3) 0.0344(10) Uani 1 1 d . . .
C18 C 0.1807(3) 0.4696(4) 0.3661(3) 0.0363(10) Uani 1 1 d . . .
C19 C 0.1887(3) 0.5698(4) 0.3120(3) 0.0398(11) Uani 1 1 d . . .
H19A H 0.2308 0.5628 0.2837 0.048 Uiso 1 1 calc R . .
C20 C 0.1340(3) 0.6792(4) 0.3006(3) 0.0429(11) Uani 1 1 d . . .
H20A H 0.1375 0.7481 0.2633 0.052 Uiso 1 1 calc R . .
C21 C 0.0734(3) 0.6895(4) 0.3437(3) 0.0460(12) Uani 1 1 d . . .
H21A H 0.0353 0.7649 0.3336 0.055 Uiso 1 1 calc R . .
C22 C 0.0670(3) 0.5943(4) 0.4001(3) 0.0412(11) Uani 1 1 d . . .
H22A H 0.0270 0.6045 0.4304 0.049 Uiso 1 1 calc R . .
C23 C 0.1214(3) 0.4818(4) 0.4116(3) 0.0347(10) Uani 1 1 d . . .
C24 C 0.1374(3) 0.3704(4) 0.4699(3) 0.0336(10) Uani 1 1 d . . .
C25 C 0.1032(3) 0.0462(4) 0.3778(3) 0.0345(10) Uani 1 1 d . . .
C26 C 0.0134(3) 0.0284(4) 0.3705(3) 0.0428(11) Uani 1 1 d . . .
H26A H 0.0012 0.0216 0.4226 0.051 Uiso 1 1 calc R . .
C27 C -0.0591(3) 0.0205(4) 0.2880(3) 0.0437(11) Uani 1 1 d . . .
H27A H -0.1207 0.0075 0.2830 0.052 Uiso 1 1 calc R . .
C28 C -0.0401(3) 0.0317(4) 0.2139(3) 0.0428(12) Uani 1 1 d . . .
C29 C 0.0474(3) 0.0517(4) 0.2188(3) 0.0439(11) Uani 1 1 d . . .
H29A H 0.0587 0.0602 0.1663 0.053 Uiso 1 1 calc R . .
C30 C 0.1196(3) 0.0595(5) 0.3013(3) 0.0437(11) Uani 1 1 d . . .
H30A H 0.1808 0.0741 0.3055 0.052 Uiso 1 1 calc R . .
B1 B 0.2294(3) 0.1629(5) 0.4962(3) 0.0353(11) Uani 1 1 d . . .

loop_
_atom_site_aniso_label
_atom_site_aniso_U_11
_atom_site_aniso_U_22
_atom_site_aniso_U_33
_atom_site_aniso_U_23
_atom_site_aniso_U_13
_atom_site_aniso_U_12
Br1 0.0630(4) 0.0444(3) 0.0559(3) -0.0036(3) -0.0058(3) 0.0073(3)
O1 0.0519(19) 0.0305(17) 0.0374(17) 0.0027(14) 0.0066(15) -0.0034(14)
N1 0.042(2) 0.0239(19) 0.0336(19) -0.0002(16) 0.0166(17) -0.0003(16)
N2 0.046(2) 0.029(2) 0.037(2) 0.0030(16) 0.0195(18) 0.0033(16)
N3 0.041(2) 0.0280(19) 0.0347(19) -0.0020(16) 0.0169(17) 0.0040(15)
N4 0.042(2) 0.036(2) 0.0341(19) 0.0004(17) 0.0184(17) 0.0057(17)
N5 0.0368(19) 0.0292(19) 0.0307(18) -0.0014(16) 0.0125(16) 0.0017(16)
N6 0.041(2) 0.033(2) 0.038(2) -0.0036(17) 0.0165(18) -0.0020(16)
C1 0.041(2) 0.033(2) 0.033(2) 0.000(2) 0.017(2) -0.004(2)
C2 0.045(3) 0.028(2) 0.039(2) 0.003(2) 0.021(2) -0.0023(19)
C3 0.056(3) 0.034(3) 0.043(3) 0.004(2) 0.024(2) 0.005(2)
C4 0.082(4) 0.032(3) 0.040(3) 0.004(2) 0.031(3) 0.006(2)
C5 0.083(4) 0.036(3) 0.038(3) 0.007(2) 0.025(3) 0.007(3)
C6 0.063(3) 0.031(3) 0.039(3) 0.007(2) 0.015(2) 0.004(2)
C7 0.047(3) 0.027(2) 0.036(2) 0.0030(19) 0.017(2) 0.000(2)
C8 0.046(3) 0.024(2) 0.034(2) 0.0030(19) 0.018(2) 0.0009(19)
C9 0.045(3) 0.023(2) 0.042(2) 0.0019(19) 0.019(2) 0.0071(19)
C10 0.045(3) 0.032(2) 0.039(2) 0.003(2) 0.019(2) 0.008(2)
C11 0.053(3) 0.035(3) 0.045(3) 0.005(2) 0.016(2) 0.012(2)
C12 0.047(3) 0.042(3) 0.068(3) 0.005(3) 0.026(3) 0.008(2)
C13 0.050(3) 0.047(3) 0.067(3) 0.005(3) 0.032(3) 0.005(2)
C14 0.051(3) 0.041(3) 0.049(3) 0.001(2) 0.026(3) 0.004(2)
C15 0.049(3) 0.028(2) 0.044(3) 0.001(2) 0.025(2) 0.007(2)
C16 0.046(3) 0.032(2) 0.034(2) -0.002(2) 0.019(2) 0.002(2)
C17 0.040(2) 0.032(2) 0.032(2) -0.0060(19) 0.015(2) -0.0042(19)
C18 0.042(2) 0.029(2) 0.034(2) -0.0031(19) 0.010(2) 0.0003(19)
C19 0.044(3) 0.037(3) 0.036(2) 0.005(2) 0.013(2) -0.002(2)
C20 0.051(3) 0.029(2) 0.043(3) 0.004(2) 0.014(2) 0.000(2)
C21 0.053(3) 0.026(2) 0.049(3) 0.001(2) 0.009(2) 0.008(2)
C22 0.046(3) 0.034(3) 0.041(2) -0.004(2) 0.014(2) 0.003(2)
C23 0.037(2) 0.029(2) 0.035(2) -0.002(2) 0.0115(19) 0.0013(19)
C24 0.038(2) 0.030(2) 0.036(2) -0.0044(19) 0.019(2) -0.0033(19)
C25 0.044(3) 0.024(2) 0.036(2) -0.0020(19) 0.017(2) 0.0009(19)
C26 0.056(3) 0.030(2) 0.046(3) 0.001(2) 0.023(2) 0.004(2)
C27 0.040(3) 0.032(2) 0.061(3) 0.000(2) 0.022(2) 0.003(2)
C28 0.044(3) 0.028(2) 0.045(3) 0.001(2) 0.006(2) 0.004(2)
C29 0.057(3) 0.040(3) 0.038(3) -0.007(2) 0.023(2) -0.005(2)
C30 0.040(3) 0.046(3) 0.045(3) -0.007(2) 0.016(2) -0.003(2)
B1 0.042(3) 0.031(3) 0.035(3) 0.001(2) 0.018(2) 0.003(2)

loop_
_atom_type_symbol
_atom_type_description
_atom_type_scat_dispersion_real
_atom_type_scat_dispersion_imag
_atom_type_scat_source
C C 0.0033 0.0016 'International Tables Vol C Tables 4.2.6.8 and 6.1.1.4'
H H 0.0000 0.0000 'International Tables Vol C Tables 4.2.6.8 and 6.1.1.4'
B B 0.0013 0.0007 'International Tables Vol C Tables 4.2.6.8 and 6.1.1.4'
N N 0.0061 0.0033 'International Tables Vol C Tables 4.2.6.8 and 6.1.1.4'
O O 0.0106 0.0060 'International Tables Vol C Tables 4.2.6.8 and 6.1.1.4'
Br Br -0.2901 2.4595 'International Tables Vol C Tables 4.2.6.8 and 6.1.1.4'

loop_
_geom_angle_atom_site_label_1
_geom_angle_atom_site_label_2
_geom_angle_atom_site_label_3
_geom_angle
_geom_angle_site_symmetry_1
_geom_angle_site_symmetry_3
_geom_angle_publ_flag
C25 O1 B1 122.6(3) . . ?
C8 N1 C1 112.7(3) . . ?
C8 N1 B1 124.2(3) . . ?
C1 N1 B1 121.9(4) . . ?
C9 N2 C8 117.0(4) . . ?
C16 N3 C9 111.8(3) . . ?
C16 N3 B1 123.0(4) . . ?
C9 N3 B1 122.9(3) . . ?
C16 N4 C17 117.1(4) . . ?
C24 N5 C17 112.4(3) . . ?
C24 N5 B1 122.8(3) . . ?
C17 N5 B1 123.4(3) . . ?
C1 N6 C24 117.2(3) . . ?
N6 C1 N1 122.8(4) . . ?
N6 C1 C2 130.1(4) . . ?
N1 C1 C2 105.0(4) . . ?
C3 C2 C7 120.0(4) . . ?
C3 C2 C1 131.7(4) . . ?
C7 C2 C1 107.9(4) . . ?
C4 C3 C2 117.9(4) . . ?
C3 C4 C5 122.0(4) . . ?
C4 C5 C6 120.7(5) . . ?
C7 C6 C5 117.6(4) . . ?
C6 C7 C2 121.8(4) . . ?
C6 C7 C8 131.5(4) . . ?
C2 C7 C8 106.4(4) . . ?
N2 C8 N1 122.5(4) . . ?
N2 C8 C7 129.1(4) . . ?
N1 C8 C7 106.9(3) . . ?
N2 C9 N3 122.8(4) . . ?
N2 C9 C10 129.0(4) . . ?
N3 C9 C10 106.1(3) . . ?
C11 C10 C15 121.6(4) . . ?
C11 C10 C9 130.4(4) . . ?
C15 C10 C9 107.6(4) . . ?
C12 C11 C10 117.3(4) . . ?
C13 C12 C11 121.6(5) . . ?
C12 C13 C14 121.9(5) . . ?
C13 C14 C15 117.8(4) . . ?
C14 C15 C10 119.8(4) . . ?
C14 C15 C16 132.6(4) . . ?
C10 C15 C16 107.0(4) . . ?
N4 C16 N3 123.2(4) . . ?
N4 C16 C15 128.7(4) . . ?
N3 C16 C15 106.0(4) . . ?
N4 C17 N5 122.4(4) . . ?
N4 C17 C18 129.9(4) . . ?
N5 C17 C18 106.0(3) . . ?
C19 C18 C23 121.1(4) . . ?
C19 C18 C17 131.7(4) . . ?
C23 C18 C17 107.0(4) . . ?
C20 C19 C18 118.3(4) . . ?
C19 C20 C21 120.4(4) . . ?
C22 C21 C20 122.3(4) . . ?
C21 C22 C23 118.0(4) . . ?
C22 C23 C18 119.8(4) . . ?
C22 C23 C24 132.4(4) . . ?
C18 C23 C24 107.6(3) . . ?
N6 C24 N5 122.1(4) . . ?
N6 C24 C23 129.7(4) . . ?
N5 C24 C23 105.9(3) . . ?
O1 C25 C26 119.0(4) . . ?
O1 C25 C30 122.0(4) . . ?
C26 C25 C30 119.0(4) . . ?
C25 C26 C27 120.7(4) . . ?
C28 C27 C26 118.7(4) . . ?
C29 C28 C27 122.1(4) . . ?
C29 C28 Br1 118.7(4) . . ?
C27 C28 Br1 119.3(3) . . ?
C28 C29 C30 119.1(4) . . ?
C29 C30 C25 120.4(4) . . ?
O1 B1 N5 116.2(4) . . ?
O1 B1 N3 116.3(4) . . ?
N5 B1 N3 104.4(3) . . ?
O1 B1 N1 110.3(4) . . ?
N5 B1 N1 104.4(3) . . ?
N3 B1 N1 103.9(4) . . ?

loop_
_geom_bond_atom_site_label_1
_geom_bond_atom_site_label_2
_geom_bond_distance
_geom_bond_site_symmetry_2
_geom_bond_publ_flag
Br1 C28 1.922(4) . ?
O1 C25 1.362(5) . ?
O1 B1 1.451(6) . ?
N1 C8 1.356(5) . ?
N1 C1 1.375(5) . ?
N1 B1 1.503(6) . ?
N2 C9 1.345(5) . ?
N2 C8 1.345(5) . ?
N3 C16 1.371(5) . ?
N3 C9 1.380(5) . ?
N3 B1 1.497(6) . ?
N4 C16 1.327(5) . ?
N4 C17 1.349(5) . ?
N5 C24 1.364(5) . ?
N5 C17 1.372(5) . ?
N5 B1 1.492(6) . ?
N6 C1 1.338(5) . ?
N6 C24 1.359(5) . ?
C1 C2 1.462(6) . ?
C2 C3 1.396(6) . ?
C2 C7 1.413(6) . ?
C3 C4 1.384(6) . ?
C4 C5 1.393(7) . ?
C5 C6 1.399(6) . ?
C6 C7 1.383(6) . ?
C7 C8 1.453(6) . ?
C9 C10 1.442(6) . ?
C10 C11 1.401(6) . ?
C10 C15 1.415(6) . ?
C11 C12 1.385(6) . ?
C12 C13 1.380(7) . ?
C13 C14 1.396(7) . ?
C14 C15 1.399(6) . ?
C15 C16 1.457(6) . ?
C17 C18 1.450(6) . ?
C18 C19 1.394(6) . ?
C18 C23 1.412(6) . ?
C19 C20 1.379(6) . ?
C20 C21 1.396(6) . ?
C21 C22 1.374(6) . ?
C22 C23 1.401(6) . ?
C23 C24 1.445(6) . ?
C25 C26 1.382(6) . ?
C25 C30 1.384(6) . ?
C26 C27 1.386(6) . ?
C27 C28 1.366(6) . ?
C28 C29 1.362(6) . ?
C29 C30 1.384(6) . ?
